data_7020216
loop_
_publ_author_name
'Hector, Andrew L.'
'Jolleys, Andrew'
'Levason, William'
'Reid, Gillian'

_publ_section_title
;
 TeX4 (X = F, Cl, Br) as Lewis acids--complexes with soft thio- and
 seleno-ether ligands.
;
_journal_issue 36
_journal_name_full 'Dalton transactions (Cambridge, England : 2003)'
_journal_page_first 10988
_journal_page_last 10999
_journal_paper_doi 10.1039/c2dt30968h
_journal_volume 41
_journal_year 2012
_chemical_formula_moiety 'C8 H10 Cl4 Se2 Te'
_chemical_formula_sum 'C8 H10 Cl4 Se2 Te'
_chemical_formula_weight 533.48
_chemical_name_systematic
;
tetrachloro(1,2-bis(methylseleno)benzene-Se,Se')tellurium(IV)
;
_space_group_IT_number 11
_space_group_name_Hall '-P 2yb'
_symmetry_cell_setting monoclinic
_symmetry_space_group_name_Hall '-P 2yb'
_symmetry_space_group_name_H-M 'P 1 21/m 1'
_atom_sites_solution_hydrogens geom
_atom_sites_solution_primary direct
_atom_sites_solution_secondary difmap
_audit_creation_date 2012-05-01
_audit_creation_method 'SHELXL-97 + hand edit'
_cell_angle_alpha 90.00
_cell_angle_beta 99.156(7)
_cell_angle_gamma 90.00
_cell_formula_units_Z 2
_cell_length_a 6.804(3)
_cell_length_b 10.725(5)
_cell_length_c 9.969(5)
_cell_measurement_reflns_used 3128
_cell_measurement_temperature 100(2)
_cell_measurement_theta_max 27.5
_cell_measurement_theta_min 3.0
_cell_volume 718.2(6)
_computing_cell_refinement 'CrystalClear-SM Expert 2.0 r7 (Rigaku, 2011)'
_computing_data_collection 'CrystalClear-SM Expert 2.0 r7 (Rigaku, 2011)'
_computing_data_reduction 'CrystalClear-SM Expert 2.0 r7 (Rigaku, 2011)'
_computing_structure_refinement 'SHELXL-97 (Sheldrick, 2008)'
_computing_structure_solution 'SHELXS-97 (Sheldrick, 2008)'
_diffrn_ambient_temperature 100(2)
_diffrn_detector 'CCD plate'
_diffrn_detector_type 'Rigaku HG Saturn724+ (2x2 bin mode)'
_diffrn_measured_fraction_theta_full 0.991
_diffrn_measured_fraction_theta_max 0.991
_diffrn_measurement_device 'Four-circle \k diffractometer'
_diffrn_measurement_device_type 'Rigaku AFC12 '
_diffrn_measurement_method 'Profile data from \w-scans'
_diffrn_radiation_collimation 'Confocal mirrors, VHF VariMax '
_diffrn_radiation_type MoK\a
_diffrn_radiation_wavelength 0.71073
_diffrn_reflns_av_R_equivalents 0.0279
_diffrn_reflns_av_sigmaI/netI 0.0433
_diffrn_reflns_limit_h_max 8
_diffrn_reflns_limit_h_min -8
_diffrn_reflns_limit_k_max 13
_diffrn_reflns_limit_k_min -13
_diffrn_reflns_limit_l_max 12
_diffrn_reflns_limit_l_min -6
_diffrn_reflns_number 3583
_diffrn_reflns_theta_full 27.48
_diffrn_reflns_theta_max 27.48
_diffrn_reflns_theta_min 3.03
_diffrn_source 'Rotating anode X-ray tube'
_diffrn_source_type 'Rigaku FR-E+ Superbright'
_diffrn_standards_number 0
_exptl_absorpt_coefficient_mu 7.850
_exptl_absorpt_correction_T_max 1.000
_exptl_absorpt_correction_T_min 0.737
_exptl_absorpt_correction_type multi-scan
_exptl_absorpt_process_details
;Jacobson, R.A. (1998). REQAB. Private communication to the
Rigaku Corporation, Tokyo, Japan.
;
_exptl_crystal_colour 'dark red'
_exptl_crystal_density_diffrn 2.467
_exptl_crystal_density_method 'not measured'
_exptl_crystal_description needle
_exptl_crystal_F_000 492
_exptl_crystal_size_max 0.08
_exptl_crystal_size_mid 0.01
_exptl_crystal_size_min 0.01
_refine_diff_density_max 1.295
_refine_diff_density_min -1.183
_refine_diff_density_rms 0.191
_refine_ls_extinction_method none
_refine_ls_goodness_of_fit_ref 1.092
_refine_ls_hydrogen_treatment constr
_refine_ls_matrix_type full
_refine_ls_number_parameters 74
_refine_ls_number_reflns 1717
_refine_ls_number_restraints 0
_refine_ls_restrained_S_all 1.092
_refine_ls_R_factor_all 0.0452
_refine_ls_R_factor_gt 0.0337
_refine_ls_shift/su_max 0.000
_refine_ls_shift/su_mean 0.000
_refine_ls_structure_factor_coef Fsqd
_refine_ls_weighting_details 'w=1/[\s^2^(Fo^2^)+(0.0430P)^2^+0.7117P] where P=(Fo^2^+2Fc^2^)/3'
_refine_ls_weighting_scheme calc
_refine_ls_wR_factor_gt 0.0799
_refine_ls_wR_factor_ref 0.0841
_reflns_number_gt 1426
_reflns_number_total 1717
_reflns_threshold_expression I>2\s(I)
_cod_data_source_file c2dt30968h.txt
_cod_data_source_block 12aj008r
_cod_original_cell_volume 718.3(6)
_cod_original_sg_symbol_H-M 'P 21/m'
_cod_database_code 7020216

loop_
_symmetry_equiv_pos_as_xyz
'x, y, z'
'-x, y+1/2, -z'
'-x, -y, -z'
'x, -y-1/2, z'

loop_
_atom_site_label
_atom_site_type_symbol
_atom_site_fract_x
_atom_site_fract_y
_atom_site_fract_z
_atom_site_U_iso_or_equiv
_atom_site_adp_type
_atom_site_occupancy
_atom_site_symmetry_multiplicity
_atom_site_calc_flag
_atom_site_refinement_flags
Te1 Te 0.05867(6) 0.2500 0.35982(4) 0.01163(14) Uani 1 2 d S
Se1 Se -0.27773(7) 0.40600(5) 0.22780(4) 0.01349(15) Uani 1 1 d .
Cl1 Cl -0.1257(3) 0.2500 0.55128(16) 0.0178(4) Uani 1 2 d S
Cl2 Cl 0.2188(3) 0.2500 0.14209(17) 0.0204(4) Uani 1 2 d S
Cl3 Cl 0.27901(19) 0.41879(12) 0.46132(12) 0.0177(3) Uani 1 1 d .
C1 C -0.3131(6) 0.3150(4) 0.0584(5) 0.0119(10) Uani 1 1 d .
C2 C -0.3468(7) 0.3804(5) -0.0646(5) 0.0154(10) Uani 1 1 d .
H2 H -0.3459 0.4690 -0.0647 0.018 Uiso 1 1 calc R
C3 C -0.3816(7) 0.3146(5) -0.1871(5) 0.0162(11) Uani 1 1 d .
H3 H -0.4054 0.3587 -0.2708 0.019 Uiso 1 1 calc R
C4 C -0.1154(8) 0.5441(5) 0.1773(5) 0.0216(11) Uani 1 1 d .
H4A H -0.0099 0.5110 0.1309 0.032 Uiso 1 1 calc R
H4B H -0.0556 0.5890 0.2594 0.032 Uiso 1 1 calc R
H4C H -0.1995 0.6012 0.1165 0.032 Uiso 1 1 calc R

loop_
_atom_site_aniso_label
_atom_site_aniso_U_11
_atom_site_aniso_U_22
_atom_site_aniso_U_33
_atom_site_aniso_U_23
_atom_site_aniso_U_13
_atom_site_aniso_U_12
Te1 0.0124(2) 0.0133(2) 0.0091(2) 0.000 0.00137(15) 0.000
Se1 0.0172(3) 0.0130(3) 0.0105(2) -0.00049(19) 0.00274(18) 0.0005(2)
Cl1 0.0247(8) 0.0180(8) 0.0124(7) 0.000 0.0075(7) 0.000
Cl2 0.0195(8) 0.0274(10) 0.0151(8) 0.000 0.0058(6) 0.000
Cl3 0.0246(6) 0.0140(6) 0.0150(5) -0.0038(5) 0.0045(5) -0.0055(5)
C1 0.0088(19) 0.014(3) 0.013(2) 0.0006(19) 0.0009(16) -0.0003(19)
C2 0.017(2) 0.017(2) 0.012(2) 0.003(2) 0.0035(18) 0.002(2)
C3 0.013(2) 0.024(3) 0.012(2) 0.005(2) 0.0016(17) 0.001(2)
C4 0.031(3) 0.015(3) 0.018(2) -0.001(2) 0.000(2) -0.008(2)

loop_
_atom_type_symbol
_atom_type_description
_atom_type_scat_dispersion_real
_atom_type_scat_dispersion_imag
_atom_type_scat_source
C C 0.0033 0.0016 'International Tables Vol C Tables 4.2.6.8 and 6.1.1.4'
H H 0.0000 0.0000 'International Tables Vol C Tables 4.2.6.8 and 6.1.1.4'
Cl Cl 0.1484 0.1585 'International Tables Vol C Tables 4.2.6.8 and 6.1.1.4'
Se Se -0.0929 2.2259 'International Tables Vol C Tables 4.2.6.8 and 6.1.1.4'
Te Te -0.5308 1.6751 'International Tables Vol C Tables 4.2.6.8 and 6.1.1.4'

loop_
_geom_angle_atom_site_label_1
_geom_angle_atom_site_label_2
_geom_angle_atom_site_label_3
_geom_angle
_geom_angle_site_symmetry_1
_geom_angle_site_symmetry_3
Cl1 Te1 Cl3 91.93(5) . .
Cl1 Te1 Cl3 91.93(5) . 4_565
Cl3 Te1 Cl3 94.62(7) . 4_565
Cl1 Te1 Cl2 174.21(6) . .
Cl3 Te1 Cl2 91.99(5) . .
Cl3 Te1 Cl2 91.99(5) 4_565 .
Cl1 Te1 Se1 83.74(5) . 4_565
Cl3 Te1 Se1 166.52(3) . 4_565
Cl3 Te1 Se1 98.28(5) 4_565 4_565
Cl2 Te1 Se1 91.49(4) . 4_565
Cl1 Te1 Se1 83.74(5) . .
Cl3 Te1 Se1 98.28(5) . .
Cl3 Te1 Se1 166.52(3) 4_565 .
Cl2 Te1 Se1 91.49(4) . .
Se1 Te1 Se1 68.61(4) 4_565 .
C1 Se1 C4 98.9(2) . .
C1 Se1 Te1 94.74(13) . .
C4 Se1 Te1 96.50(17) . .
C1 C1 C2 120.1(3) 4_565 .
C1 C1 Se1 120.36(14) 4_565 .
C2 C1 Se1 119.5(4) . .
C3 C2 C1 119.6(5) . .
C3 C2 H2 120.2 . .
C1 C2 H2 120.2 . .
C3 C3 C2 120.3(3) 4_565 .
C3 C3 H3 119.8 4_565 .
C2 C3 H3 119.8 . .
Se1 C4 H4A 109.5 . .
Se1 C4 H4B 109.5 . .
H4A C4 H4B 109.5 . .
Se1 C4 H4C 109.5 . .
H4A C4 H4C 109.5 . .
H4B C4 H4C 109.5 . .

loop_
_geom_bond_atom_site_label_1
_geom_bond_atom_site_label_2
_geom_bond_distance
_geom_bond_site_symmetry_2
Te1 Cl1 2.445(2) .
Te1 Cl3 2.4630(14) .
Te1 Cl3 2.4630(14) 4_565
Te1 Cl2 2.579(2) .
Te1 Se1 2.9686(10) 4_565
Te1 Se1 2.9686(10) .
Se1 C1 1.932(5) .
Se1 C4 1.960(5) .
C1 C1 1.393(9) 4_565
C1 C2 1.400(6) .
C2 C3 1.398(7) .
C2 H2 0.9500 .
C3 C3 1.386(10) 4_565
C3 H3 0.9500 .
C4 H4A 0.9800 .
C4 H4B 0.9800 .
C4 H4C 0.9800 .

loop_
_geom_contact_atom_site_label_1
_geom_contact_atom_site_label_2
_geom_contact_distance
_geom_contact_site_symmetry_2
Se1 Cl3 3.626(2) 3_566
